data_4119037
loop_
_publ_author_name
'Jangbae Kim'
'Sunbum Kwon'
'Su Hyun Kim'
'Chung-Kyung Lee'
'Joon-Hwa Lee'
'Sung June Cho'
'Hee-Seung Lee'
'Hyotcherl Ihee'

_publ_section_title
;
 Microtubes with Rectangular Cross-Section by Self-Assembly of a Short
 \b-Peptide Foldamer
;
_journal_name_full 'Journal of the American Chemical Society'
_journal_page_first 20573
_journal_page_last 20576
_journal_paper_doi 10.1021/ja3088482
_journal_volume 134
_journal_year 2012
_chemical_absolute_configuration syn
_chemical_formula_sum 'C36 H52 N4 O7'
_chemical_formula_weight 652.82
_chemical_name_systematic
;
 ?
;
_space_group_IT_number 1
_symmetry_cell_setting triclinic
_symmetry_space_group_name_Hall 'P 1'
_symmetry_space_group_name_H-M 'P 1'
_atom_sites_solution_hydrogens geom
_atom_sites_solution_primary direct
_atom_sites_solution_secondary difmap
_audit_creation_method SHELXL-97
_cell_angle_alpha 87.354(2)
_cell_angle_beta 89.943(2)
_cell_angle_gamma 61.196(2)
_cell_formula_units_Z 1
_cell_length_a 9.3019(7)
_cell_length_b 9.6426(7)
_cell_length_c 11.6855(7)
_cell_measurement_reflns_used 2383
_cell_measurement_temperature 293(2)
_cell_measurement_theta_max 22.315
_cell_measurement_theta_min 2.414
_cell_volume 917.19(11)
_computing_cell_refinement 'Bruker SMART APEXll'
_computing_data_collection 'Bruker SMART APEXll'
_computing_data_reduction 'Bruker SAINT'
_computing_molecular_graphics WingX
_computing_publication_material WingX
_computing_structure_refinement 'SHELXL-97 (Sheldrick, 1997)'
_computing_structure_solution SHELXTL
_diffrn_ambient_temperature 293(2)
_diffrn_measured_fraction_theta_full 0.958
_diffrn_measured_fraction_theta_max 0.958
_diffrn_measurement_device_type 'CCD area detector'
_diffrn_measurement_method 'omega scan'
_diffrn_radiation_monochromator graphite
_diffrn_radiation_source 'fine-focus sealed tube'
_diffrn_radiation_type MoK\a
_diffrn_radiation_wavelength 0.71073
_diffrn_reflns_av_R_equivalents 0.0463
_diffrn_reflns_av_sigmaI/netI 0.0806
_diffrn_reflns_limit_h_max 12
_diffrn_reflns_limit_h_min -12
_diffrn_reflns_limit_k_max 12
_diffrn_reflns_limit_k_min -12
_diffrn_reflns_limit_l_max 15
_diffrn_reflns_limit_l_min -15
_diffrn_reflns_number 14868
_diffrn_reflns_theta_full 28.23
_diffrn_reflns_theta_max 28.23
_diffrn_reflns_theta_min 1.75
_exptl_absorpt_coefficient_mu 0.082
_exptl_absorpt_correction_T_max 0.9868
_exptl_absorpt_correction_T_min 0.9768
_exptl_absorpt_correction_type multi-scan
_exptl_absorpt_process_details SADABS
_exptl_crystal_colour white
_exptl_crystal_density_diffrn 1.182
_exptl_crystal_description block
_exptl_crystal_F_000 352
_exptl_crystal_size_max 0.29
_exptl_crystal_size_mid 0.23
_exptl_crystal_size_min 0.16
_refine_diff_density_max 0.345
_refine_diff_density_min -0.220
_refine_diff_density_rms 0.077
_refine_ls_abs_structure_details 'Flack H D (1983), Acta Cryst. A39, 876-881'
_refine_ls_abs_structure_Flack -0.7(17)
_refine_ls_extinction_method none
_refine_ls_goodness_of_fit_ref 1.033
_refine_ls_hydrogen_treatment constr
_refine_ls_matrix_type full
_refine_ls_number_parameters 419
_refine_ls_number_reflns 7499
_refine_ls_number_restraints 3
_refine_ls_restrained_S_all 1.033
_refine_ls_R_factor_all 0.1415
_refine_ls_R_factor_gt 0.0716
_refine_ls_shift/su_max 0.000
_refine_ls_shift/su_mean 0.000
_refine_ls_structure_factor_coef Fsqd
_refine_ls_weighting_details 'calc w=1/[\s^2^(Fo^2^)+(0.1026P)^2^+0.0202P] where P=(Fo^2^+2Fc^2^)/3'
_refine_ls_weighting_scheme calc
_refine_ls_wR_factor_gt 0.1703
_refine_ls_wR_factor_ref 0.2092
_reflns_number_gt 4002
_reflns_number_total 7499
_reflns_threshold_expression >2sigma(I)
_cod_data_source_file ja3088482_si_002.cif
_cod_data_source_block pp-111
_cod_database_code 4119037

loop_
_symmetry_equiv_pos_as_xyz
'x, y, z'

loop_
_atom_site_label
_atom_site_type_symbol
_atom_site_fract_x
_atom_site_fract_y
_atom_site_fract_z
_atom_site_U_iso_or_equiv
_atom_site_adp_type
_atom_site_occupancy
_atom_site_symmetry_multiplicity
_atom_site_calc_flag
_atom_site_refinement_flags
_atom_site_disorder_assembly
_atom_site_disorder_group
C1 C 0.1833(8) -0.2457(8) 0.6167(5) 0.0844(16) Uani 1 1 d . . .
H1 H 0.1674 -0.1892 0.6822 0.101 Uiso 1 1 calc R . .
C2 C 0.3162(9) -0.3926(10) 0.6119(6) 0.100(2) Uani 1 1 d . . .
H2 H 0.3885 -0.4359 0.6745 0.120 Uiso 1 1 calc R . .
C3 C 0.3440(9) -0.4769(8) 0.5158(8) 0.105(2) Uani 1 1 d . . .
H3 H 0.4366 -0.5758 0.5122 0.125 Uiso 1 1 calc R . .
C4 C 0.2369(11) -0.4160(9) 0.4268(6) 0.104(2) Uani 1 1 d . . .
H4 H 0.2542 -0.4745 0.3622 0.125 Uiso 1 1 calc R . .
C5 C 0.1027(9) -0.2691(8) 0.4300(5) 0.0879(18) Uani 1 1 d . . .
H5 H 0.0308 -0.2287 0.3669 0.105 Uiso 1 1 calc R . .
C6 C 0.0712(7) -0.1787(7) 0.5253(5) 0.0753(14) Uani 1 1 d . . .
C7 C -0.0785(8) -0.0218(8) 0.5268(7) 0.105(2) Uani 1 1 d . . .
H7A H -0.1236 0.0137 0.4496 0.126 Uiso 1 1 calc R . .
H7B H -0.1607 -0.0298 0.5735 0.126 Uiso 1 1 calc R . .
C8 C -0.1544(6) 0.2185(6) 0.6167(5) 0.0724(14) Uani 1 1 d . . .
C9 C -0.0976(5) 0.3295(5) 0.6562(4) 0.0610(12) Uani 1 1 d . . .
H9 H 0.0157 0.2683 0.6857 0.073 Uiso 1 1 calc R . .
C10 C -0.1046(9) 0.4409(8) 0.5553(6) 0.103(2) Uani 1 1 d . . .
H10A H 0.0030 0.4028 0.5225 0.124 Uiso 1 1 calc R . .
H10B H -0.1807 0.4471 0.4960 0.124 Uiso 1 1 calc R . .
C11 C -0.1594(17) 0.5946(12) 0.6015(9) 0.173(5) Uani 1 1 d . . .
H11A H -0.0772 0.6278 0.5886 0.208 Uiso 1 1 calc R . .
H11B H -0.2602 0.6719 0.5622 0.208 Uiso 1 1 calc R . .
C12 C -0.1867(12) 0.5891(7) 0.7196(6) 0.126(3) Uani 1 1 d . . .
H12A H -0.2862 0.6830 0.7394 0.151 Uiso 1 1 calc R . .
H12B H -0.0955 0.5840 0.7633 0.151 Uiso 1 1 calc R . .
C13 C -0.2030(6) 0.4396(6) 0.7462(5) 0.0733(14) Uani 1 1 d . . .
H13 H -0.3174 0.4652 0.7331 0.088 Uiso 1 1 calc R . .
C14 C -0.2483(6) 0.4388(5) 0.9512(5) 0.0646(13) Uani 1 1 d . . .
C15 C -0.1808(5) 0.3564(5) 1.0659(4) 0.0552(11) Uani 1 1 d . A .
H15 H -0.0611 0.3101 1.0666 0.066 Uiso 1 1 calc R . .
C16 C -0.2514(9) 0.4726(8) 1.1665(6) 0.100(2) Uani 1 1 d . . .
C17A C -0.370(2) 0.448(2) 1.2239(13) 0.076(6) Uiso 0.39(2) 1 d P A 1
C17B C -0.2712(15) 0.3491(15) 1.2584(10) 0.092(5) Uiso 0.61(2) 1 d P A 2
C18 C -0.3226(9) 0.2652(9) 1.2046(6) 0.102(2) Uiso 1 1 d . . .
C19 C -0.2255(5) 0.2229(5) 1.0929(4) 0.0585(12) Uani 1 1 d . A .
H19 H -0.2970 0.2238 1.0310 0.070 Uiso 1 1 calc R . .
C20 C -0.0802(5) -0.0606(6) 1.0679(4) 0.0554(11) Uani 1 1 d . A .
C21 C 0.0833(5) -0.2107(5) 1.0692(4) 0.0511(10) Uani 1 1 d . . .
H21 H 0.1629 -0.1983 1.1166 0.061 Uiso 1 1 calc R . .
C22 C 0.0714(9) -0.3579(7) 1.1137(5) 0.0919(18) Uani 1 1 d . . .
H22A H 0.1511 -0.4135 1.1755 0.110 Uiso 1 1 calc R . .
H22B H -0.0373 -0.3265 1.1424 0.110 Uiso 1 1 calc R . .
C23 C 0.1031(11) -0.4558(8) 1.0218(7) 0.120(3) Uani 1 1 d . . .
H23A H 0.0011 -0.4321 0.9829 0.144 Uiso 1 1 calc R . .
H23B H 0.1569 -0.5661 1.0493 0.144 Uiso 1 1 calc R . .
C24 C 0.2120(7) -0.4261(6) 0.9409(5) 0.0751(15) Uani 1 1 d . . .
H24A H 0.2007 -0.4530 0.8637 0.090 Uiso 1 1 calc R . .
H24B H 0.3262 -0.4858 0.9659 0.090 Uiso 1 1 calc R . .
C25 C 0.1473(5) -0.2486(5) 0.9479(4) 0.0497(9) Uani 1 1 d . . .
H25 H 0.0550 -0.1924 0.8932 0.060 Uiso 1 1 calc R . .
C26 C 0.2403(5) -0.0606(5) 0.8784(3) 0.0431(9) Uani 1 1 d . . .
C27 C 0.3864(5) -0.0369(5) 0.8520(3) 0.0452(9) Uani 1 1 d . . .
H27 H 0.4875 -0.1331 0.8760 0.054 Uiso 1 1 calc R . .
C28 C 0.3934(6) 0.0028(6) 0.7230(4) 0.0651(12) Uani 1 1 d . . .
H28A H 0.4785 -0.0884 0.6869 0.078 Uiso 1 1 calc R . .
H28B H 0.2892 0.0328 0.6849 0.078 Uiso 1 1 calc R . .
C29 C 0.4300(14) 0.1361(12) 0.7155(5) 0.144(4) Uani 1 1 d . . .
H29A H 0.5214 0.1113 0.6653 0.173 Uiso 1 1 calc R . .
H29B H 0.3353 0.2308 0.6838 0.173 Uiso 1 1 calc R . .
C30 C 0.4706(6) 0.1638(6) 0.8295(4) 0.0658(12) Uani 1 1 d . . .
H30A H 0.4339 0.2756 0.8374 0.079 Uiso 1 1 calc R . .
H30B H 0.5880 0.1046 0.8446 0.079 Uiso 1 1 calc R . .
C31 C 0.3801(5) 0.1064(5) 0.9107(3) 0.0478(9) Uani 1 1 d . . .
H31 H 0.2654 0.1895 0.9133 0.057 Uiso 1 1 calc R . .
C32 C 0.3672(5) 0.0666(5) 1.1176(4) 0.0519(10) Uani 1 1 d . . .
C33 C 0.4108(6) 0.0053(7) 1.3258(4) 0.0703(14) Uani 1 1 d . . .
C34 C 0.5554(10) -0.0283(13) 1.4003(6) 0.134(3) Uani 1 1 d . . .
H34A H 0.6493 -0.1229 1.3774 0.201 Uiso 1 1 calc R . .
H34B H 0.5322 -0.0427 1.4787 0.201 Uiso 1 1 calc R . .
H34C H 0.5777 0.0591 1.3927 0.201 Uiso 1 1 calc R . .
C35 C 0.3812(14) -0.1341(11) 1.3255(7) 0.150(4) Uani 1 1 d . . .
H35A H 0.4790 -0.2255 1.3029 0.225 Uiso 1 1 calc R . .
H35B H 0.2931 -0.1118 1.2724 0.225 Uiso 1 1 calc R . .
H35C H 0.3526 -0.1546 1.4010 0.225 Uiso 1 1 calc R . .
C36 C 0.2629(12) 0.1490(12) 1.3607(7) 0.163(4) Uani 1 1 d . . .
H36A H 0.1714 0.1687 1.3118 0.244 Uiso 1 1 calc R . .
H36B H 0.2824 0.2381 1.3542 0.244 Uiso 1 1 calc R . .
H36C H 0.2390 0.1333 1.4387 0.244 Uiso 1 1 calc R . .
N1 N -0.1524(4) 0.3732(4) 0.8619(3) 0.0622(10) Uani 1 1 d . . .
H1A H -0.0588 0.2897 0.8737 0.075 Uiso 1 1 calc R . .
N2 N -0.0802(4) 0.0691(4) 1.1018(3) 0.0513(9) Uani 1 1 d . . .
H2A H 0.0089 0.0613 1.1299 0.062 Uiso 1 1 calc R A .
N3 N 0.2741(4) -0.2044(4) 0.9197(3) 0.0481(8) Uani 1 1 d . . .
H3A H 0.3753 -0.2749 0.9304 0.058 Uiso 1 1 calc R . .
N4 N 0.4500(4) 0.0707(5) 1.0257(3) 0.0626(10) Uani 1 1 d . . .
H4A H 0.5498 0.0513 1.0352 0.075 Uiso 1 1 calc R . .
O1 O -0.0361(4) 0.0903(5) 0.5733(3) 0.0816(10) Uani 1 1 d . . .
O2 O -0.2907(6) 0.2387(6) 0.6242(7) 0.157(3) Uani 1 1 d . . .
O3 O -0.3837(4) 0.5576(5) 0.9386(4) 0.1015(14) Uani 1 1 d . . .
O4 O -0.2046(4) -0.0613(5) 1.0336(4) 0.1044(15) Uani 1 1 d . . .
O5 O 0.0996(3) 0.0466(3) 0.8595(3) 0.0555(7) Uani 1 1 d . . .
O6 O 0.2252(3) 0.0952(4) 1.1168(3) 0.0660(8) Uani 1 1 d . . .
O7 O 0.4619(4) 0.0305(5) 1.2125(3) 0.0792(11) Uani 1 1 d . . .

loop_
_atom_site_aniso_label
_atom_site_aniso_U_11
_atom_site_aniso_U_22
_atom_site_aniso_U_33
_atom_site_aniso_U_23
_atom_site_aniso_U_13
_atom_site_aniso_U_12
C1 0.091(4) 0.104(5) 0.071(4) -0.013(3) -0.007(3) -0.057(4)
C2 0.089(5) 0.115(6) 0.096(5) 0.024(4) -0.024(4) -0.052(4)
C3 0.102(5) 0.079(4) 0.124(6) -0.002(4) 0.009(5) -0.038(4)
C4 0.137(6) 0.092(5) 0.088(5) -0.020(4) 0.018(5) -0.057(5)
C5 0.123(5) 0.096(5) 0.065(3) 0.009(3) -0.029(3) -0.071(5)
C6 0.079(3) 0.077(4) 0.090(4) -0.008(3) -0.002(3) -0.053(3)
C7 0.091(4) 0.107(5) 0.137(6) -0.034(4) -0.012(4) -0.061(4)
C8 0.053(3) 0.066(3) 0.097(4) 0.006(3) -0.003(3) -0.028(3)
C9 0.049(2) 0.055(3) 0.075(3) 0.004(2) 0.001(2) -0.022(2)
C10 0.120(5) 0.096(5) 0.095(5) 0.005(4) 0.025(4) -0.055(4)
C11 0.279(13) 0.119(7) 0.139(8) -0.011(6) 0.088(9) -0.109(8)
C12 0.203(8) 0.048(4) 0.100(5) 0.001(3) 0.020(5) -0.040(4)
C13 0.049(3) 0.057(3) 0.080(4) 0.010(3) 0.003(2) 0.000(2)
C14 0.051(3) 0.048(3) 0.087(4) 0.003(2) 0.010(2) -0.019(2)
C15 0.046(2) 0.046(2) 0.066(3) -0.003(2) 0.008(2) -0.0161(19)
C16 0.124(5) 0.088(4) 0.087(4) -0.026(3) 0.024(4) -0.048(4)
C19 0.039(2) 0.057(3) 0.077(3) 0.001(2) 0.012(2) -0.022(2)
C20 0.046(2) 0.071(3) 0.059(3) -0.014(2) 0.012(2) -0.035(2)
C21 0.049(2) 0.049(2) 0.055(3) -0.0099(19) 0.0046(19) -0.022(2)
C22 0.135(5) 0.079(4) 0.080(4) -0.004(3) 0.012(4) -0.065(4)
C23 0.177(7) 0.079(5) 0.138(6) -0.027(4) 0.056(6) -0.087(5)
C24 0.090(4) 0.053(3) 0.095(4) -0.021(3) 0.015(3) -0.043(3)
C25 0.044(2) 0.046(2) 0.057(2) -0.0101(19) 0.0038(18) -0.0202(19)
C26 0.040(2) 0.041(2) 0.042(2) -0.0032(17) -0.0043(16) -0.0152(18)
C27 0.0380(19) 0.040(2) 0.049(2) -0.0021(18) 0.0040(17) -0.0124(17)
C28 0.070(3) 0.072(3) 0.052(3) -0.011(2) 0.017(2) -0.032(3)
C29 0.260(10) 0.226(10) 0.062(4) 0.001(5) 0.012(5) -0.210(9)
C30 0.083(3) 0.067(3) 0.061(3) -0.006(2) 0.015(2) -0.047(3)
C31 0.047(2) 0.050(2) 0.044(2) -0.0012(18) -0.0011(17) -0.022(2)
C32 0.041(2) 0.071(3) 0.051(3) -0.010(2) 0.0006(19) -0.033(2)
C33 0.073(3) 0.098(4) 0.049(3) -0.008(3) 0.004(2) -0.048(3)
C34 0.115(6) 0.233(10) 0.070(4) 0.009(5) -0.017(4) -0.098(6)
C35 0.257(12) 0.160(8) 0.103(6) 0.021(5) -0.011(6) -0.159(9)
C36 0.160(8) 0.154(8) 0.101(6) -0.059(5) 0.024(6) -0.012(7)
N1 0.0445(19) 0.048(2) 0.072(3) 0.0035(19) 0.0102(19) -0.0058(17)
N2 0.0409(18) 0.048(2) 0.065(2) -0.0051(17) -0.0029(16) -0.0211(16)
N3 0.0329(16) 0.0375(19) 0.067(2) 0.0029(16) -0.0015(15) -0.0120(14)
N4 0.0405(18) 0.104(3) 0.052(2) -0.012(2) 0.0088(16) -0.041(2)
O1 0.068(2) 0.085(3) 0.103(3) -0.025(2) 0.0081(19) -0.043(2)
O2 0.062(3) 0.106(4) 0.311(9) -0.045(4) 0.023(4) -0.044(3)
O3 0.055(2) 0.070(2) 0.117(3) 0.014(2) 0.018(2) 0.0178(18)
O4 0.0436(19) 0.110(3) 0.173(4) -0.066(3) 0.014(2) -0.043(2)
O5 0.0381(15) 0.0445(16) 0.0713(19) 0.0034(14) -0.0058(13) -0.0105(13)
O6 0.0426(16) 0.095(2) 0.0648(19) -0.0070(16) 0.0056(14) -0.0367(16)
O7 0.0575(19) 0.143(3) 0.0486(19) 0.0024(19) -0.0006(15) -0.058(2)

loop_
_atom_type_symbol
_atom_type_description
_atom_type_scat_dispersion_real
_atom_type_scat_dispersion_imag
_atom_type_scat_source
C C 0.0033 0.0016 'International Tables Vol C Tables 4.2.6.8 and 6.1.1.4'
H H 0.0000 0.0000 'International Tables Vol C Tables 4.2.6.8 and 6.1.1.4'
N N 0.0061 0.0033 'International Tables Vol C Tables 4.2.6.8 and 6.1.1.4'
O O 0.0106 0.0060 'International Tables Vol C Tables 4.2.6.8 and 6.1.1.4'

loop_
_geom_angle_atom_site_label_1
_geom_angle_atom_site_label_2
_geom_angle_atom_site_label_3
_geom_angle
C2 C1 C6 121.2(6)
C1 C2 C3 120.5(6)
C4 C3 C2 119.6(7)
C3 C4 C5 120.7(6)
C4 C5 C6 121.5(6)
C5 C6 C1 116.5(6)
C5 C6 C7 119.9(6)
C1 C6 C7 123.7(6)
O1 C7 C6 109.0(5)
O2 C8 O1 121.9(5)
O2 C8 C9 124.9(5)
O1 C8 C9 113.1(4)
C8 C9 C13 114.7(4)
C8 C9 C10 109.8(5)
C13 C9 C10 104.5(4)
C11 C10 C9 106.3(6)
C12 C11 C10 110.7(7)
C11 C12 C13 107.0(6)
N1 C13 C9 113.1(3)
N1 C13 C12 113.7(5)
C9 C13 C12 102.6(4)
O3 C14 N1 121.7(5)
O3 C14 C15 122.7(5)
N1 C14 C15 115.7(4)
C14 C15 C19 111.8(4)
C14 C15 C16 112.1(4)
C19 C15 C16 106.0(4)
C17A C16 C15 109.9(7)
C17A C16 C17B 38.1(6)
C15 C16 C17B 97.0(6)
C16 C17A C18 105.6(10)
C18 C17B C16 109.6(9)
C17B C18 C19 105.0(7)
C17B C18 C17A 38.8(6)
C19 C18 C17A 105.4(7)
N2 C19 C18 112.8(4)
N2 C19 C15 111.2(3)
C18 C19 C15 106.2(4)
O4 C20 N2 122.9(4)
O4 C20 C21 120.0(4)
N2 C20 C21 117.0(3)
C20 C21 C25 110.9(4)
C20 C21 C22 112.6(4)
C25 C21 C22 104.4(4)
C23 C22 C21 107.4(5)
C22 C23 C24 108.0(5)
C23 C24 C25 102.2(4)
N3 C25 C24 111.5(3)
N3 C25 C21 113.8(3)
C24 C25 C21 105.3(4)
O5 C26 N3 122.7(4)
O5 C26 C27 121.1(4)
N3 C26 C27 116.1(3)
C26 C27 C31 113.0(3)
C26 C27 C28 112.0(3)
C31 C27 C28 103.5(3)
C29 C28 C27 106.7(4)
C30 C29 C28 109.3(5)
C29 C30 C31 104.8(4)
N4 C31 C30 112.3(3)
N4 C31 C27 114.5(3)
C30 C31 C27 104.0(3)
O6 C32 N4 125.3(4)
O6 C32 O7 124.5(4)
N4 C32 O7 110.3(3)
O7 C33 C36 111.2(6)
O7 C33 C34 102.8(4)
C36 C33 C34 110.7(6)
O7 C33 C35 109.1(5)
C36 C33 C35 111.3(7)
C34 C33 C35 111.5(6)
C14 N1 C13 121.5(4)
C20 N2 C19 122.1(3)
C26 N3 C25 123.3(3)
C32 N4 C31 123.1(3)
C8 O1 C7 118.1(4)
C32 O7 C33 123.5(3)

loop_
_geom_bond_atom_site_label_1
_geom_bond_atom_site_label_2
_geom_bond_distance
C1 C2 1.363(9)
C1 C6 1.391(8)
C2 C3 1.367(10)
C3 C4 1.342(10)
C4 C5 1.367(9)
C5 C6 1.388(8)
C6 C7 1.484(9)
C7 O1 1.443(7)
C8 O2 1.190(6)
C8 O1 1.320(6)
C8 C9 1.493(7)
C9 C13 1.514(7)
C9 C10 1.537(8)
C10 C11 1.447(11)
C11 C12 1.407(11)
C12 C13 1.539(8)
C13 N1 1.445(6)
C14 O3 1.231(5)
C14 N1 1.342(6)
C14 C15 1.498(7)
C15 C19 1.552(6)
C15 C16 1.575(8)
C16 C17A 1.399(15)
C16 C17B 1.643(14)
C17A C18 1.628(18)
C17B C18 1.304(12)
C18 C19 1.542(9)
C19 N2 1.446(5)
C20 O4 1.228(5)
C20 N2 1.329(5)
C20 C21 1.511(6)
C21 C25 1.528(6)
C21 C22 1.543(7)
C22 C23 1.399(9)
C23 C24 1.501(8)
C24 C25 1.523(6)
C25 N3 1.467(5)
C26 O5 1.227(4)
C26 N3 1.332(5)
C26 C27 1.512(5)
C27 C31 1.547(6)
C27 C28 1.548(6)
C28 C29 1.479(8)
C29 C30 1.456(8)
C30 C31 1.521(6)
C31 N4 1.446(5)
C32 O6 1.212(4)
C32 N4 1.331(5)
C32 O7 1.341(5)
C33 O7 1.456(6)
C33 C36 1.481(10)
C33 C34 1.493(8)
C33 C35 1.497(9)
